data_4344288
loop_
_publ_author_name
'von Ahsen, B.'
'Koeckerling, M.'
'Berkei, M.'
'Bach, C.'
'Haegele, G.'
'Willner, H.'
'Aubke, F.'

_publ_section_title
;
 Cationic carbonyl complexes of rhodium(I) and rhodium(III): syntheses,
 vibrational spectra, NMR studies and molecular structures of
 tetrakis(carbonyl) rhodium(I) heptachlorodialuminate and - gallate, (Rh
 (C O)4) (Al2 Cl7) and (Rh (C O)4) (Ga2 Cl7)
;
_journal_name_full 'Inorganic Chemistry'
_journal_page_first 3801
_journal_page_last 3814
_journal_volume 42
_journal_year 2003
_chemical_formula_sum 'C4 Al2 Cl7 O4 Rh'
_chemical_name_systematic '(Rh (C O)4) (Al2 Cl7)'
_space_group_IT_number 2
_symmetry_space_group_name_Hall '-P 1'
_symmetry_space_group_name_H-M 'P -1'
_cell_angle_alpha 76.52
_cell_angle_beta 76.05
_cell_angle_gamma 66.15
_cell_formula_units_Z 2
_cell_length_a 9.705
_cell_length_b 9.8
_cell_length_c 10.268
_cell_volume 856.664
_citation_journal_id_ASTM INOCAJ
_cod_data_source_file vonAhsen_INOCAJ_2003_949.cif
_cod_data_source_block C4Al2Cl7O4Rh1
_cod_original_cell_volume 856.6641
_cod_original_formula_sum 'C4 Al2 Cl7 O4 Rh1'
_cod_database_code 4344288

loop_
_symmetry_equiv_pos_as_xyz
x,y,z
-x,-y,-z

loop_
_atom_site_label
_atom_site_type_symbol
_atom_site_fract_x
_atom_site_fract_y
_atom_site_fract_z
_atom_site_occupancy
_atom_site_U_iso_or_equiv
Cl5 Cl-1 0.3136 0.648 0.048 1 0.0
C1 C 0.062 0.646 -0.143 1 0.0
Cl1 Cl-1 0.1807 0.684 0.3949 1 0.0
Cl7 Cl-1 0.2441 0.9771 0.1748 1 0.0
C3 C 0.465 -0.022 0.699 1 0.0
C4 C 0.301 -0.007 0.5125 1 0.0
Al1 Al+3 0.2996 0.4331 0.419 1 0.0
O3 O 0.4459 -0.0383 0.8114 1 0.0
Al2 Al+3 0.1694 0.8038 0.177 1 0.0
Cl2 Cl-1 0.5302 0.3812 0.3374 1 0.0
C2 C 0.209 0.359 -0.0223 1 0.0
Cl3 Cl-1 0.2631 0.3663 0.6298 1 0.0
Cl6 Cl-1 -0.0608 0.878 0.1595 1 0.0
O4 O 0.1858 -0.0132 0.5213 1 0.0
O2 O 0.332 0.2779 -0.0349 1 0.0
Cl4 Cl-1 0.1893 0.3489 0.3221 1 0.0
Rh2 Rh+1 0.5 0 0.5 1 0.0
Rh1 Rh+1 0 0.5 0 1 0.0
O1 O 0.0953 0.7287 -0.2249 1 0.0
